data_2230908
loop_
_publ_author_name
'Okuniewski, Andrzej'
'Becker, Barbara'

_publ_section_title
;
 Ammonium <i>O</i>,<i>O</i>'-diethyl dithiophosphate
;
_journal_coeditor_code WM2499
_journal_issue 7
_journal_name_full 'Acta Crystallographica Section E'
_journal_page_first o1749
_journal_page_last o1750
_journal_paper_doi 10.1107/S1600536811022811
_journal_volume 67
_journal_year 2011
_chemical_formula_iupac 'N H4 +, C4 H10 O2 P S2 -'
_chemical_formula_moiety 'H4 N +, C4 H10 O2 P S2 -'
_chemical_formula_sum 'C4 H14 N O2 P S2'
_chemical_formula_weight 203.25
_chemical_melting_point 438.0(10)
_chemical_name_systematic
;
Ammonium <i>O</i>,<i>O</i>'-diethyl dithiophosphate
;
_space_group_IT_number 14
_symmetry_cell_setting monoclinic
_symmetry_space_group_name_Hall '-P 2ybc'
_symmetry_space_group_name_H-M 'P 1 21/c 1'
_atom_sites_solution_hydrogens geom
_atom_sites_solution_primary direct
_atom_sites_solution_secondary difmap
_cell_angle_alpha 90
_cell_angle_beta 110.305(6)
_cell_angle_gamma 90
_cell_formula_units_Z 4
_cell_length_a 12.0274(7)
_cell_length_b 7.2006(3)
_cell_length_c 12.5690(7)
_cell_measurement_reflns_used 2402
_cell_measurement_temperature 120(2)
_cell_measurement_theta_max 28.395
_cell_measurement_theta_min 2.823
_cell_volume 1020.89(10)
_computing_cell_refinement
;
<i>CrysAlis PRO</i> (Oxford Diffraction, 2010)
;
_computing_data_collection
;
<i>CrysAlis PRO</i> (Oxford Diffraction, 2010)
;
_computing_data_reduction
;
<i>CrysAlis PRO</i> (Oxford Diffraction, 2010)
;
_computing_molecular_graphics
;
<i>OLEX2</i> (Dolomanov <i>et al.</i>, 2009) and <i>Mercury</i>
(Macrae <i>et al.</i>, 2008)
;
_computing_publication_material
;
<i>WinGX</i> (Farrugia, 1999) and <i>PLATON</i> (Spek, 2009)
;
_computing_structure_refinement
;
<i>SHELXL97</i> (Sheldrick, 2008)
;
_computing_structure_solution
;
<i>SHELXS97</i> (Sheldrick, 2008)
;
_diffrn_ambient_temperature 120(2)
_diffrn_detector_area_resol_mean 8.1883
_diffrn_measured_fraction_theta_full 0.999
_diffrn_measured_fraction_theta_max 0.999
_diffrn_measurement_device_type 'Oxford Diffraction Xcalibur'
_diffrn_measurement_method '\w scans'
_diffrn_radiation_monochromator graphite
_diffrn_radiation_type MoK\a
_diffrn_radiation_wavelength 0.71073
_diffrn_reflns_av_R_equivalents 0.0225
_diffrn_reflns_limit_h_max 12
_diffrn_reflns_limit_h_min -14
_diffrn_reflns_limit_k_max 8
_diffrn_reflns_limit_k_min -8
_diffrn_reflns_limit_l_max 14
_diffrn_reflns_limit_l_min -15
_diffrn_reflns_number 3955
_diffrn_reflns_theta_full 25.99
_diffrn_reflns_theta_max 25.99
_diffrn_reflns_theta_min 3.3
_exptl_absorpt_coefficient_mu 0.632
_exptl_absorpt_correction_T_max 0.969
_exptl_absorpt_correction_T_min 0.856
_exptl_absorpt_correction_type analytical
_exptl_absorpt_process_details
;
[CrysAlis PRO (Oxford Diffraction, 2010) using a multi-faceted crystal
model
based on expressions derived by Clark & Reid (1995)]
;
_exptl_crystal_colour colourless
_exptl_crystal_density_diffrn 1.322
_exptl_crystal_density_method 'not measured'
_exptl_crystal_description plate
_exptl_crystal_F_000 432
_exptl_crystal_size_max 0.3004
_exptl_crystal_size_mid 0.1627
_exptl_crystal_size_min 0.047
_refine_diff_density_max 0.455
_refine_diff_density_min -0.214
_refine_ls_extinction_method none
_refine_ls_goodness_of_fit_ref 1.009
_refine_ls_hydrogen_treatment mixed
_refine_ls_matrix_type full
_refine_ls_number_parameters 109
_refine_ls_number_reflns 2004
_refine_ls_number_restraints 4
_refine_ls_restrained_S_all 1.008
_refine_ls_R_factor_all 0.0469
_refine_ls_R_factor_gt 0.0349
_refine_ls_shift/su_max 0.001
_refine_ls_shift/su_mean 0
_refine_ls_structure_factor_coef Fsqd
_refine_ls_weighting_details 'calc w=1/[\s^2^(Fo^2^)+(0.0521P)^2^+0.0000P] where P=(Fo^2^+2Fc^2^)/3'
_refine_ls_weighting_scheme calc
_refine_ls_wR_factor_gt 0.0817
_refine_ls_wR_factor_ref 0.0847
_reflns_number_gt 1579
_reflns_number_total 2004
_reflns_threshold_expression I>2\s(I)
_cod_data_source_file wm2499.cif
_cod_data_source_block I
_cod_original_cell_volume 1020.89(9)
_cod_original_sg_symbol_H-M 'P 21/c'
_cod_database_code 2230908
_cod_database_fobs_code 2230908

loop_
_symmetry_equiv_pos_as_xyz
'x, y, z'
'-x, y+1/2, -z+1/2'
'-x, -y, -z'
'x, -y-1/2, z-1/2'

loop_
_atom_site_type_symbol
_atom_site_label
_atom_site_fract_x
_atom_site_fract_y
_atom_site_fract_z
_atom_site_U_iso_or_equiv
_atom_site_adp_type
_atom_site_calc_flag
_atom_site_refinement_flags
_atom_site_occupancy
_atom_site_symmetry_multiplicity
_atom_site_disorder_assembly
_atom_site_disorder_group
C C1 0.3199(2) 0.5211(3) 0.2964(2) 0.0326(5) Uani d . 1 1 . .
H H1A 0.2982 0.4906 0.3635 0.039 Uiso calc R 1 1 . .
H H1B 0.265 0.6179 0.2517 0.039 Uiso calc R 1 1 . .
C C2 0.4451(2) 0.5890(4) 0.3330(3) 0.0511(7) Uani d . 1 1 . .
H H2A 0.4984 0.493 0.3783 0.077 Uiso calc R 1 1 . .
H H2B 0.4529 0.7018 0.3788 0.077 Uiso calc R 1 1 . .
H H2C 0.466 0.6169 0.266 0.077 Uiso calc R 1 1 . .
C C3 0.3169(2) 0.0606(4) 0.3984(2) 0.0392(6) Uani d . 1 1 . .
H H3A 0.369 0.1581 0.4457 0.047 Uiso calc R 1 1 . .
H H3B 0.36 -0.0022 0.3543 0.047 Uiso calc R 1 1 . .
C C4 0.2849(3) -0.0763(4) 0.4717(2) 0.0425(7) Uani d . 1 1 . .
H H4A 0.2426 -0.0129 0.5152 0.064 Uiso calc R 1 1 . .
H H4B 0.3572 -0.1334 0.524 0.064 Uiso calc R 1 1 . .
H H4C 0.234 -0.1727 0.4242 0.064 Uiso calc R 1 1 . .
O O1 0.31244(13) 0.35602(19) 0.22740(13) 0.0281(4) Uani d . 1 1 . .
O O2 0.20831(13) 0.1435(2) 0.32198(12) 0.0278(4) Uani d . 1 1 . .
P P1 0.20257(5) 0.21895(8) 0.20040(5) 0.02272(16) Uani d . 1 1 . .
S S1 0.23286(5) 0.02043(8) 0.10585(5) 0.03012(17) Uani d . 1 1 . .
S S2 0.04716(5) 0.34439(8) 0.13990(4) 0.02542(16) Uani d . 1 1 . .
N N1 0.0076(2) 0.3099(3) 0.38320(17) 0.0284(4) Uani d D 1 1 . .
H H1N -0.0563(17) 0.369(4) 0.385(2) 0.053(8) Uiso d D 1 1 . .
H H2N 0.020(2) 0.333(4) 0.3191(14) 0.047(8) Uiso d D 1 1 . .
H H3N -0.010(3) 0.1909(16) 0.385(2) 0.052(9) Uiso d D 1 1 . .
H H4N 0.0644(18) 0.357(3) 0.4414(15) 0.047(8) Uiso d D 1 1 . .

loop_
_atom_site_aniso_label
_atom_site_aniso_U_11
_atom_site_aniso_U_22
_atom_site_aniso_U_33
_atom_site_aniso_U_12
_atom_site_aniso_U_13
_atom_site_aniso_U_23
C1 0.0318(13) 0.0262(11) 0.0376(13) -0.0028(10) 0.0093(10) -0.0092(10)
C2 0.0360(15) 0.0437(15) 0.0672(19) -0.0085(13) 0.0101(14) -0.0231(15)
C3 0.0281(13) 0.0406(14) 0.0387(14) 0.0043(12) -0.0015(11) 0.0107(12)
C4 0.0528(17) 0.0459(15) 0.0302(13) 0.0196(14) 0.0162(12) 0.0099(12)
O1 0.0263(8) 0.0254(8) 0.0348(8) -0.0061(7) 0.0133(7) -0.0074(7)
O2 0.0250(8) 0.0333(8) 0.0231(7) 0.0047(7) 0.0061(6) 0.0067(7)
P1 0.0227(3) 0.0229(3) 0.0233(3) -0.0008(2) 0.0088(2) -0.0015(2)
S1 0.0256(3) 0.0295(3) 0.0370(3) -0.0010(2) 0.0131(3) -0.0097(3)
S2 0.0263(3) 0.0297(3) 0.0202(3) 0.0051(2) 0.0080(2) 0.0011(2)
N1 0.0328(12) 0.0313(12) 0.0244(10) 0.0047(10) 0.0141(9) 0.0026(9)

loop_
_atom_type_symbol
_atom_type_description
_atom_type_scat_dispersion_real
_atom_type_scat_dispersion_imag
_atom_type_scat_source
C C 0.0033 0.0016 'International Tables Vol C Tables 4.2.6.8 and 6.1.1.4'
H H 0 0 'International Tables Vol C Tables 4.2.6.8 and 6.1.1.4'
N N 0.0061 0.0033 'International Tables Vol C Tables 4.2.6.8 and 6.1.1.4'
O O 0.0106 0.006 'International Tables Vol C Tables 4.2.6.8 and 6.1.1.4'
P P 0.1023 0.0942 'International Tables Vol C Tables 4.2.6.8 and 6.1.1.4'
S S 0.1246 0.1234 'International Tables Vol C Tables 4.2.6.8 and 6.1.1.4'

loop_
_exptl_crystal_face_index_h
_exptl_crystal_face_index_k
_exptl_crystal_face_index_l
_exptl_crystal_face_perp_dist
-2 -10 -1 0.1143
2 10 0 0.1713
16 -1 0 0.0235
-16 1 0 0.0235
-7 -1 18 0.0781
7 1 -18 0.0846

loop_
_geom_angle_atom_site_label_1
_geom_angle_atom_site_label_2
_geom_angle_atom_site_label_3
_geom_angle_site_symmetry_1
_geom_angle_site_symmetry_3
_geom_angle
_geom_angle_publ_flag
O1 C1 C2 . . 107.3(2) ?
O1 C1 H1A . . 110.2 ?
C2 C1 H1A . . 110.2 ?
O1 C1 H1B . . 110.2 ?
C2 C1 H1B . . 110.2 ?
H1A C1 H1B . . 108.5 ?
C1 C2 H2A . . 109.5 ?
C1 C2 H2B . . 109.5 ?
H2A C2 H2B . . 109.5 ?
C1 C2 H2C . . 109.5 ?
H2A C2 H2C . . 109.5 ?
H2B C2 H2C . . 109.5 ?
O2 C3 C4 . . 108.3(2) ?
O2 C3 H3A . . 110 ?
C4 C3 H3A . . 110 ?
O2 C3 H3B . . 110 ?
C4 C3 H3B . . 110 ?
H3A C3 H3B . . 108.4 ?
C3 C4 H4A . . 109.5 ?
C3 C4 H4B . . 109.5 ?
H4A C4 H4B . . 109.5 ?
C3 C4 H4C . . 109.5 ?
H4A C4 H4C . . 109.5 ?
H4B C4 H4C . . 109.5 ?
C1 O1 P1 . . 120.63(14) ?
C3 O2 P1 . . 120.07(15) ?
O1 P1 O2 . . 104.47(8) ?
O1 P1 S1 . . 105.37(6) ?
O2 P1 S1 . . 111.94(6) ?
O1 P1 S2 . . 113.83(6) ?
O2 P1 S2 . . 104.14(6) ?
S1 P1 S2 . . 116.59(4) ?
H1N N1 H2N . . 111(2) ?
H1N N1 H3N . . 104(3) ?
H2N N1 H3N . . 109(2) ?
H1N N1 H4N . . 103(2) ?
H2N N1 H4N . . 111(3) ?
H3N N1 H4N . . 118(3) ?

loop_
_geom_bond_atom_site_label_1
_geom_bond_atom_site_label_2
_geom_bond_site_symmetry_2
_geom_bond_distance
_geom_bond_publ_flag
C1 O1 . 1.456(3) ?
C1 C2 . 1.495(3) ?
C1 H1A . 0.99 ?
C1 H1B . 0.99 ?
C2 H2A . 0.98 ?
C2 H2B . 0.98 ?
C2 H2C . 0.98 ?
C3 O2 . 1.454(3) ?
C3 C4 . 1.489(3) ?
C3 H3A . 0.99 ?
C3 H3B . 0.99 ?
C4 H4A . 0.98 ?
C4 H4B . 0.98 ?
C4 H4C . 0.98 ?
O1 P1 . 1.5888(15) ?
O2 P1 . 1.6005(14) ?
P1 S1 . 1.9720(8) ?
P1 S2 . 1.9753(8) ?
N1 H1N . 0.886(10) ?
N1 H2N . 0.884(10) ?
N1 H3N . 0.885(10) ?
N1 H4N . 0.879(10) ?

loop_
_geom_hbond_atom_site_label_D
_geom_hbond_atom_site_label_H
_geom_hbond_atom_site_label_A
_geom_hbond_site_symmetry_A
_geom_hbond_distance_DH
_geom_hbond_distance_HA
_geom_hbond_distance_DA
_geom_hbond_angle_DHA
N1 H1N S1 2 0.886(10) 2.425(10) 3.310(2) 178(3)
N1 H4N S1 4_566 0.879(10) 2.499(10) 3.377(2) 177(2)
N1 H3N S2 2_545 0.885(10) 2.536(11) 3.409(2) 169(2)
N1 H2N S2 . 0.884(10) 2.387(11) 3.2633(19) 171(2)

loop_
_cod_related_entry_id
_cod_related_entry_database
_cod_related_entry_code
1 ChemSpider 13417
